data_7240684
loop_
_publ_author_name
'Al-Taie, Zahraa S.'
'Anetts, Simon R.'
'Christensen, Jeppe'
'Coles, Simon J.'
'Horton, Peter N.'
'Evans, Daniel M.'
'Jones, Leigh F.'
'de Kleijne, Frank F. J.'
'Ledbetter, Shaun M.'
'Mehdar, Yassin T. H.'
'Murphy, Patrick J.'
'Wilson, Jack A.'

_publ_section_title
;
 Proline derived guanidine catalysts forge extensive H-bonded
 architectures: a solution and solid state study
;
_journal_issue 38
_journal_name_full 'RSC Advances'
_journal_page_first 22397
_journal_page_last 22416
_journal_paper_doi 10.1039/C9RA07508A
_journal_volume 10
_journal_year 2020
_chemical_formula_moiety 'C19 H22 N4 O'
_chemical_formula_sum 'C19 H22 N4 O'
_chemical_formula_weight 322.41
_space_group_crystal_system triclinic
_space_group_IT_number 2
_space_group_name_Hall '-P 1'
_space_group_name_H-M_alt 'P -1'
_atom_sites_solution_hydrogens mixed
_audit_creation_method SHELXL-2014/7
_audit_update_record
;
2019-09-10 deposited with the CCDC.	2020-02-25 downloaded from the CCDC.
;
_cell_angle_alpha 82.1070(10)
_cell_angle_beta 86.6940(10)
_cell_angle_gamma 85.7750(10)
_cell_formula_units_Z 4
_cell_length_a 8.27490(10)
_cell_length_b 9.89550(10)
_cell_length_c 21.8743(3)
_cell_measurement_reflns_used 7932
_cell_measurement_temperature 30(2)
_cell_measurement_theta_max 35.040975573
_cell_measurement_theta_min 0.903349717326
_cell_volume 1767.32(4)
_computing_cell_refinement 'XIA2 0.4.0.438-g4431aaa, Winter, G. (2010) J. Appl. Cryst. 43'
_computing_data_collection 'GDA 8.44; generic data acquisition software'
_computing_data_reduction 'XIA2 0.4.0.438-g4431aaa, Winter, G. (2010) J. Appl. Cryst. 43'
_computing_structure_refinement 'SHELXL-2014/7 (Sheldrick, 2014)'
_computing_structure_solution 'SHELXT Acta Cryst. (2015). A71, 3-8'
_diffrn_ambient_temperature 30(2)
_diffrn_detector 'hybrid pixel detector'
_diffrn_detector_area_resol_mean 5.81
_diffrn_detector_dtime 0.004
_diffrn_detector_type 'Dectris, PILATUS 2M'
_diffrn_measured_fraction_theta_full 0.985
_diffrn_measured_fraction_theta_max 0.870
_diffrn_measurement_details
;Data collection strategy using shutter-less operation of detector. 
Three omega scans -170 to 25 with phi 0, 120 and 240 respectively.
0.1 degree images with 0.5 sec exposure
;
_diffrn_measurement_device 'three-circle diffractometer'
_diffrn_measurement_device_details 'custom build fixed Chi diffractometer'
_diffrn_measurement_method 'profile data from \w-scans'
_diffrn_measurement_specimen_support 'MiTeGen loops'
_diffrn_radiation_collimation 'focusing mirrors and 0.0100 mm pinhole'
_diffrn_radiation_monochromator 'Si 111, double crystal monochromator'
_diffrn_radiation_probe x-ray
_diffrn_radiation_type synchrotron
_diffrn_radiation_wavelength 0.6889
_diffrn_radiation_wavelength_details 'Zr absorption edge'
_diffrn_radiation_wavelength_determination estimated
_diffrn_reflns_av_R_equivalents 0.0939
_diffrn_reflns_av_unetI/netI 0.0995
_diffrn_reflns_Laue_measured_fraction_full 0.985
_diffrn_reflns_Laue_measured_fraction_max 0.870
_diffrn_reflns_limit_h_max 13
_diffrn_reflns_limit_h_min -14
_diffrn_reflns_limit_k_max 16
_diffrn_reflns_limit_k_min -16
_diffrn_reflns_limit_l_max 36
_diffrn_reflns_limit_l_min -36
_diffrn_reflns_number 30477
_diffrn_reflns_point_group_measured_fraction_full 0.985
_diffrn_reflns_point_group_measured_fraction_max 0.870
_diffrn_reflns_theta_full 24.415
_diffrn_reflns_theta_max 35.874
_diffrn_reflns_theta_min 1.824
_diffrn_source synchrotron
_diffrn_source_type 'DLS beamline I19, undulator'
_exptl_absorpt_coefficient_mu 0.073
_exptl_absorpt_correction_T_max 1.0
_exptl_absorpt_correction_T_min 0.994168456942
_exptl_absorpt_correction_type empirical
_exptl_absorpt_process_details
;
CCP4 7.0.035: AIMLESS, version 0.5.31 : 12/12/16
Scaling & analysis of unmerged intensities, 
absorption correction using spherical harmonics
;
_exptl_crystal_colour colourless
_exptl_crystal_density_diffrn 1.212
_exptl_crystal_description plate
_exptl_crystal_F_000 688
_exptl_crystal_size_max 0.100
_exptl_crystal_size_mid 0.100
_exptl_crystal_size_min 0.030
_refine_diff_density_max 0.631
_refine_diff_density_min -0.287
_refine_diff_density_rms 0.069
_refine_ls_extinction_method none
_refine_ls_goodness_of_fit_ref 1.162
_refine_ls_hydrogen_treatment mixed
_refine_ls_matrix_type full
_refine_ls_number_parameters 551
_refine_ls_number_reflns 15842
_refine_ls_number_restraints 0
_refine_ls_restrained_S_all 1.162
_refine_ls_R_factor_all 0.0866
_refine_ls_R_factor_gt 0.0817
_refine_ls_shift/su_max 0.001
_refine_ls_shift/su_mean 0.000
_refine_ls_structure_factor_coef Fsqd
_refine_ls_weighting_details 'w=1/[\s^2^(Fo^2^)+(0.0336P)^2^+0.7768P] where P=(Fo^2^+2Fc^2^)/3'
_refine_ls_weighting_scheme calc
_refine_ls_wR_factor_gt 0.2260
_refine_ls_wR_factor_ref 0.2295
_reflns_Friedel_coverage 0.000
_reflns_number_gt 14238
_reflns_number_total 15842
_reflns_threshold_expression 'I > 2\s(I)'
_cod_data_source_file c9ra07508a2.cif
_cod_data_source_block shelx_CCDC1
_cod_depositor_comments 'Adding full bibliography for 7240683--7240703.cif.'
_cod_database_code 7240684
_shelx_space_group_comment
;
The symmetry employed for this shelxl refinement is uniquely defined
by the following loop, which should always be used as a source of
symmetry information in preference to the above space-group names.
They are only intended as comments.
;
_shelx_estimated_absorpt_t_min 0.993
_shelx_estimated_absorpt_t_max 0.998

loop_
_space_group_symop_operation_xyz
'x, y, z'
'-x, -y, -z'

loop_
_atom_site_label
_atom_site_type_symbol
_atom_site_fract_x
_atom_site_fract_y
_atom_site_fract_z
_atom_site_U_iso_or_equiv
_atom_site_adp_type
_atom_site_occupancy
_atom_site_site_symmetry_order
_atom_site_calc_flag
_atom_site_refinement_flags_posn
_atom_site_refinement_flags_adp
_atom_site_refinement_flags_occupancy
_atom_site_disorder_assembly
_atom_site_disorder_group
O1 O 0.44572(14) 0.30146(13) 0.93169(5) 0.0341(2) Uani 1 1 d . . . . .
O2 O 1.01147(14) 0.80380(13) 0.43749(6) 0.0364(2) Uani 1 1 d . . . . .
N3 N 0.77248(15) 0.28198(12) 0.91468(5) 0.0265(2) Uani 1 1 d . . . . .
N2 N 0.62716(14) 0.24324(12) 1.00862(5) 0.0271(2) Uani 1 1 d . . . . .
N7 N 0.53647(15) 0.72979(12) 0.51369(5) 0.0281(2) Uani 1 1 d . . . . .
N8 N 0.68994(15) 0.81170(12) 0.42381(6) 0.0289(2) Uani 1 1 d . . . . .
N6 N 0.81862(15) 0.74868(13) 0.51576(6) 0.0318(2) Uani 1 1 d . . . . .
N4 N 0.91342(14) 0.23269(12) 1.00646(5) 0.0266(2) Uani 1 1 d . . . . .
C7 C 0.78065(16) 0.25250(12) 0.97742(6) 0.0254(2) Uani 1 1 d . . . . .
C8 C 0.89724(16) 0.30244(12) 0.86888(6) 0.0257(2) Uani 1 1 d . . . . .
C26 C 0.67143(17) 0.76271(13) 0.48522(6) 0.0276(2) Uani 1 1 d . . . . .
C14 C 0.89700(16) 0.20290(13) 1.07204(6) 0.0264(2) Uani 1 1 d . . . . .
C33 C 0.57400(16) 0.83977(12) 0.37840(6) 0.0262(2) Uani 1 1 d . . . . .
C6 C 0.47528(17) 0.26605(14) 0.98632(6) 0.0281(2) Uani 1 1 d . . . . .
C27 C 0.54007(17) 0.68291(13) 0.57802(6) 0.0273(2) Uani 1 1 d . . . . .
C34 C 0.40609(16) 0.83685(13) 0.38992(6) 0.0273(2) Uani 1 1 d . . . . .
H34 H 0.3621 0.8129 0.4307 0.033 Uiso 1 1 calc R U . . .
C12 C 1.17225(18) 0.33892(14) 0.83014(6) 0.0299(2) Uani 1 1 d . . . . .
H12 H 1.2828 0.3468 0.8378 0.036 Uiso 1 1 calc R U . . .
C13 C 1.06024(17) 0.31383(13) 0.88010(6) 0.0274(2) Uani 1 1 d . . . . .
H13 H 1.0945 0.3046 0.9213 0.033 Uiso 1 1 calc R U . . .
C19 C 0.86937(18) 0.30790(14) 1.10900(6) 0.0290(2) Uani 1 1 d . . . . .
H19 H 0.8611 0.4005 1.0903 0.035 Uiso 1 1 calc R U . . .
C9 C 0.84933(18) 0.31482(14) 0.80746(6) 0.0288(2) Uani 1 1 d . . . . .
H9 H 0.7391 0.3063 0.7996 0.035 Uiso 1 1 calc R U . . .
C38 C 0.63606(17) 0.87446(14) 0.31753(6) 0.0286(2) Uani 1 1 d . . . . .
H38 H 0.7500 0.8756 0.3095 0.034 Uiso 1 1 calc R U . . .
C36 C 0.36521(18) 0.90501(14) 0.28035(6) 0.0294(2) Uani 1 1 d . . . . .
H36 H 0.2939 0.9274 0.2474 0.035 Uiso 1 1 calc R U . . .
C11 C 1.12448(19) 0.35263(15) 0.76932(6) 0.0312(3) Uani 1 1 d . . . . .
H11 H 1.2014 0.3707 0.7358 0.037 Uiso 1 1 calc R U . . .
C35 C 0.30382(17) 0.86970(14) 0.34052(6) 0.0288(2) Uani 1 1 d . . . . .
H35 H 0.1898 0.8678 0.3483 0.035 Uiso 1 1 calc R U . . .
C10 C 0.96218(19) 0.33947(15) 0.75842(6) 0.0312(3) Uani 1 1 d . . . . .
H10 H 0.9287 0.3474 0.7172 0.037 Uiso 1 1 calc R U . . .
C18 C 0.8539(2) 0.27719(16) 1.17324(7) 0.0326(3) Uani 1 1 d . . . . .
H18 H 0.8347 0.3489 1.1980 0.039 Uiso 1 1 calc R U . . .
C37 C 0.53288(18) 0.90715(14) 0.26898(6) 0.0299(2) Uani 1 1 d . . . . .
H37 H 0.5764 0.9309 0.2281 0.036 Uiso 1 1 calc R U . . .
C17 C 0.8665(2) 0.14139(16) 1.20119(7) 0.0335(3) Uani 1 1 d . . . . .
H17 H 0.8548 0.1205 1.2449 0.040 Uiso 1 1 calc R U . . .
C15 C 0.91186(19) 0.06643(14) 1.10015(6) 0.0300(2) Uani 1 1 d . . . . .
H15 H 0.9323 -0.0054 1.0755 0.036 Uiso 1 1 calc R U . . .
C25 C 0.97307(18) 0.76649(15) 0.49223(7) 0.0320(3) Uani 1 1 d . . . . .
C29 C 0.54624(19) 0.49697(14) 0.66282(7) 0.0309(2) Uani 1 1 d . . . . .
H29 H 0.5518 0.4017 0.6770 0.037 Uiso 1 1 calc R U . . .
C30 C 0.5371(2) 0.59038(15) 0.70549(7) 0.0330(3) Uani 1 1 d . . . . .
H30 H 0.5362 0.5591 0.7485 0.040 Uiso 1 1 calc R U . . .
C28 C 0.54731(18) 0.54237(14) 0.59942(6) 0.0290(2) Uani 1 1 d . . . . .
H28 H 0.5529 0.4780 0.5708 0.035 Uiso 1 1 calc R U . . .
C16 C 0.8966(2) 0.03640(15) 1.16450(7) 0.0329(3) Uani 1 1 d . . . . .
H16 H 0.9066 -0.0560 1.1834 0.039 Uiso 1 1 calc R U . . .
C32 C 0.5308(2) 0.77590(15) 0.62111(7) 0.0376(3) Uani 1 1 d . . . . .
H32 H 0.5255 0.8713 0.6072 0.045 Uiso 1 1 calc R U . . .
C31 C 0.5294(3) 0.72957(17) 0.68436(8) 0.0411(4) Uani 1 1 d . . . . .
H31 H 0.5231 0.7937 0.7131 0.049 Uiso 1 1 calc R U . . .
C5 C 0.348(2) 0.244(2) 1.0379(10) 0.0260(12) Uani 0.587(3) 1 d . . P A 1
H5 H 0.2559 0.1992 1.0230 0.031 Uiso 0.587(3) 1 calc R U P A 1
C24 C 1.0926(7) 0.7329(9) 0.5425(4) 0.0280(7) Uani 0.714(3) 1 d . . P A 1
H24 H 1.1826 0.7962 0.5356 0.034 Uiso 0.714(3) 1 calc R U P A 1
N5 N 1.0156(2) 0.7331(2) 0.60677(9) 0.0275(4) Uani 0.587(3) 1 d . . P A 1
C20 C 1.0141(4) 0.8654(3) 0.62906(13) 0.0330(5) Uani 0.587(3) 1 d . . P A 1
H20A H 0.9591 0.8602 0.6701 0.050 Uiso 0.587(3) 1 calc R U P A 1
H20B H 0.9564 0.9350 0.6005 0.050 Uiso 0.587(3) 1 calc R U P A 1
H20C H 1.1259 0.8901 0.6316 0.050 Uiso 0.587(3) 1 calc R U P A 1
C21 C 1.0928(3) 0.6189(2) 0.64747(11) 0.0305(5) Uani 0.587(3) 1 d . . P A 1
H21A H 1.0243 0.5942 0.6854 0.037 Uiso 0.587(3) 1 calc R U P A 1
H21B H 1.2009 0.6407 0.6591 0.037 Uiso 0.587(3) 1 calc R U P A 1
C22 C 1.1062(10) 0.5054(10) 0.6063(4) 0.0338(12) Uani 0.587(3) 1 d . . P A 1
H22A H 1.0004 0.4659 0.6045 0.041 Uiso 0.587(3) 1 calc R U P A 1
H22B H 1.1877 0.4316 0.6212 0.041 Uiso 0.587(3) 1 calc R U P A 1
C23 C 1.1611(3) 0.5814(2) 0.54272(11) 0.0286(4) Uani 0.587(3) 1 d . . P A 1
H23A H 1.1168 0.5408 0.5088 0.034 Uiso 0.587(3) 1 calc R U P A 1
H23B H 1.2809 0.5764 0.5375 0.034 Uiso 0.587(3) 1 calc R U P A 1
C1 C 0.3832(4) 0.0191(3) 1.09567(13) 0.0312(5) Uani 0.714(3) 1 d . . P A 1
H1A H 0.2679 0.0036 1.0944 0.047 Uiso 0.714(3) 1 calc R U P A 1
H1B H 0.4259 -0.0296 1.1340 0.047 Uiso 0.714(3) 1 calc R U P A 1
H1C H 0.4428 -0.0148 1.0602 0.047 Uiso 0.714(3) 1 calc R U P A 1
C3 C 0.3263(4) 0.3784(3) 1.12461(14) 0.0346(5) Uani 0.714(3) 1 d . . P A 1
H3A H 0.4348 0.4118 1.1282 0.041 Uiso 0.714(3) 1 calc R U P A 1
H3B H 0.2449 0.4308 1.1486 0.041 Uiso 0.714(3) 1 calc R U P A 1
C2 C 0.3248(3) 0.2251(2) 1.14644(9) 0.0310(4) Uani 0.714(3) 1 d . . P A 1
H2A H 0.3877 0.1986 1.1839 0.037 Uiso 0.714(3) 1 calc R U P A 1
H2B H 0.2126 0.1967 1.1552 0.037 Uiso 0.714(3) 1 calc R U P A 1
C4 C 0.2828(2) 0.38930(19) 1.05660(9) 0.0294(4) Uani 0.714(3) 1 d . . P A 1
H4A H 0.3377 0.4644 1.0309 0.035 Uiso 0.714(3) 1 calc R U P A 1
H4B H 0.1642 0.4048 1.0524 0.035 Uiso 0.714(3) 1 calc R U P A 1
N1 N 0.4024(2) 0.16571(16) 1.09323(7) 0.0264(3) Uani 0.714(3) 1 d . . P A 1
C5A C 0.333(4) 0.248(3) 1.0355(15) 0.0260(12) Uani 0.413(3) 1 d . . P A 2
H5A H 0.2337 0.3093 1.0256 0.031 Uiso 0.413(3) 1 calc R U P A 2
C24A C 1.117(2) 0.732(2) 0.5371(11) 0.0280(7) Uani 0.286(3) 1 d . . P A 2
H24A H 1.2120 0.6803 0.5188 0.034 Uiso 0.286(3) 1 calc R U P A 2
C23A C 1.1587(4) 0.8720(3) 0.55361(15) 0.0272(6) Uani 0.413(3) 1 d . . P A 2
H23C H 1.2770 0.8825 0.5486 0.033 Uiso 0.413(3) 1 calc R U P A 2
H23D H 1.1018 0.9479 0.5272 0.033 Uiso 0.413(3) 1 calc R U P A 2
C21A C 1.0996(7) 0.8697(4) 0.62159(18) 0.0352(8) Uani 0.413(3) 1 d . . P A 2
H21C H 0.9882 0.9127 0.6252 0.042 Uiso 0.413(3) 1 calc R U P A 2
H21D H 1.1728 0.9173 0.6444 0.042 Uiso 0.413(3) 1 calc R U P A 2
C22A C 1.1040(5) 0.7161(4) 0.64566(15) 0.0322(7) Uani 0.413(3) 1 d . . P A 2
H22C H 1.2155 0.6794 0.6554 0.039 Uiso 0.413(3) 1 calc R U P A 2
H22D H 1.0314 0.6977 0.6830 0.039 Uiso 0.413(3) 1 calc R U P A 2
N5A N 1.0465(4) 0.6577(3) 0.59366(13) 0.0292(6) Uani 0.413(3) 1 d . . P A 2
C20A C 1.0852(19) 0.5096(15) 0.5963(7) 0.045(3) Uani 0.413(3) 1 d . . P A 2
H20D H 1.0413 0.4770 0.5607 0.067 Uiso 0.413(3) 1 calc R U P A 2
H20E H 1.0370 0.4622 0.6346 0.067 Uiso 0.413(3) 1 calc R U P A 2
H20F H 1.2032 0.4907 0.5954 0.067 Uiso 0.413(3) 1 calc R U P A 2
N1A N 0.3980(6) 0.2573(4) 1.0972(2) 0.0303(9) Uani 0.286(3) 1 d . . P A 2
C4A C 0.3024(6) 0.0856(5) 1.0432(2) 0.0308(10) Uani 0.286(3) 1 d . . P A 2
H4A1 H 0.1901 0.0719 1.0332 0.037 Uiso 0.286(3) 1 calc R U P A 2
H4A2 H 0.3786 0.0382 1.0153 0.037 Uiso 0.286(3) 1 calc R U P A 2
C2A C 0.3180(7) 0.1564(6) 1.1430(2) 0.0331(10) Uani 0.286(3) 1 d . . P A 2
H2A1 H 0.2031 0.1863 1.1516 0.040 Uiso 0.286(3) 1 calc R U P A 2
H2A2 H 0.3747 0.1412 1.1823 0.040 Uiso 0.286(3) 1 calc R U P A 2
C3A C 0.3318(11) 0.0294(7) 1.1116(4) 0.0367(13) Uani 0.286(3) 1 d . . P A 2
H3A1 H 0.2488 -0.0343 1.1289 0.044 Uiso 0.286(3) 1 calc R U P A 2
H3A2 H 0.4408 -0.0183 1.1159 0.044 Uiso 0.286(3) 1 calc R U P A 2
C1A C 0.3692(14) 0.3987(8) 1.1099(4) 0.0445(19) Uani 0.286(3) 1 d . . P A 2
H1A1 H 0.4348 0.4583 1.0804 0.067 Uiso 0.286(3) 1 calc R U P A 2
H1A2 H 0.3995 0.4050 1.1521 0.067 Uiso 0.286(3) 1 calc R U P A 2
H1A3 H 0.2541 0.4276 1.1058 0.067 Uiso 0.286(3) 1 calc R U P A 2
H2 H 0.628(3) 0.222(2) 1.0465(10) 0.028(5) Uiso 1 1 d . . . . .
H8 H 0.778(3) 0.824(2) 0.4121(10) 0.030(5) Uiso 1 1 d . . . . .
H6 H 0.820(3) 0.718(3) 0.5537(11) 0.041(6) Uiso 1 1 d . . . . .
H3 H 0.681(3) 0.289(2) 0.9041(10) 0.033(5) Uiso 1 1 d . . . . .

loop_
_atom_site_aniso_label
_atom_site_aniso_U_11
_atom_site_aniso_U_22
_atom_site_aniso_U_33
_atom_site_aniso_U_23
_atom_site_aniso_U_13
_atom_site_aniso_U_12
O1 0.0307(5) 0.0417(6) 0.0286(4) 0.0013(4) -0.0042(4) -0.0023(4)
O2 0.0297(5) 0.0386(6) 0.0376(5) 0.0090(4) -0.0029(4) -0.0065(4)
N3 0.0291(5) 0.0253(5) 0.0246(4) -0.0001(3) -0.0032(4) -0.0038(4)
N2 0.0279(5) 0.0276(5) 0.0255(4) 0.0001(4) -0.0028(4) -0.0045(4)
N7 0.0295(5) 0.0253(5) 0.0291(5) 0.0016(4) -0.0035(4) -0.0065(4)
N8 0.0269(5) 0.0285(5) 0.0299(5) 0.0043(4) -0.0029(4) -0.0055(4)
N6 0.0299(5) 0.0317(5) 0.0323(5) 0.0067(4) -0.0061(4) -0.0094(4)
N4 0.0293(5) 0.0252(4) 0.0248(4) 0.0004(3) -0.0033(4) -0.0043(4)
C7 0.0291(5) 0.0212(5) 0.0256(5) -0.0004(4) -0.0026(4) -0.0042(4)
C8 0.0305(5) 0.0207(5) 0.0254(5) -0.0002(4) -0.0031(4) -0.0035(4)
C26 0.0289(5) 0.0232(5) 0.0298(5) 0.0024(4) -0.0042(4) -0.0054(4)
C14 0.0285(5) 0.0253(5) 0.0251(5) 0.0008(4) -0.0033(4) -0.0053(4)
C33 0.0283(5) 0.0205(5) 0.0293(5) -0.0003(4) -0.0037(4) -0.0035(4)
C6 0.0297(6) 0.0252(5) 0.0291(5) -0.0007(4) -0.0040(4) -0.0036(4)
C27 0.0290(5) 0.0241(5) 0.0285(5) 0.0003(4) -0.0033(4) -0.0061(4)
C34 0.0277(5) 0.0249(5) 0.0290(5) -0.0022(4) -0.0019(4) -0.0028(4)
C12 0.0334(6) 0.0276(5) 0.0284(5) -0.0005(4) -0.0015(4) -0.0063(5)
C13 0.0306(6) 0.0251(5) 0.0261(5) -0.0005(4) -0.0026(4) -0.0044(4)
C19 0.0339(6) 0.0249(5) 0.0278(5) -0.0008(4) -0.0025(4) -0.0044(4)
C9 0.0343(6) 0.0261(5) 0.0261(5) -0.0006(4) -0.0047(4) -0.0045(4)
C38 0.0288(6) 0.0267(5) 0.0295(5) 0.0011(4) -0.0015(4) -0.0053(4)
C36 0.0313(6) 0.0276(5) 0.0293(5) -0.0022(4) -0.0044(4) -0.0034(4)
C11 0.0387(7) 0.0280(6) 0.0267(5) -0.0001(4) -0.0003(5) -0.0081(5)
C35 0.0279(5) 0.0275(5) 0.0312(6) -0.0041(4) -0.0027(4) -0.0012(4)
C10 0.0384(7) 0.0292(6) 0.0257(5) 0.0000(4) -0.0031(5) -0.0065(5)
C18 0.0390(7) 0.0312(6) 0.0277(5) -0.0029(5) -0.0010(5) -0.0064(5)
C37 0.0315(6) 0.0282(6) 0.0294(5) 0.0005(4) -0.0029(4) -0.0053(4)
C17 0.0419(7) 0.0333(6) 0.0255(5) 0.0004(5) -0.0014(5) -0.0106(5)
C15 0.0381(7) 0.0248(5) 0.0270(5) 0.0002(4) -0.0036(5) -0.0072(5)
C25 0.0296(6) 0.0269(6) 0.0377(6) 0.0068(5) -0.0066(5) -0.0067(4)
C29 0.0369(7) 0.0243(5) 0.0297(6) 0.0009(4) -0.0002(5) -0.0001(5)
C30 0.0406(7) 0.0295(6) 0.0286(6) -0.0009(5) -0.0069(5) -0.0027(5)
C28 0.0342(6) 0.0232(5) 0.0285(5) -0.0006(4) 0.0012(4) -0.0016(4)
C16 0.0440(7) 0.0261(6) 0.0281(6) 0.0028(4) -0.0041(5) -0.0092(5)
C32 0.0574(10) 0.0237(5) 0.0331(6) -0.0009(5) -0.0130(6) -0.0091(6)
C31 0.0643(11) 0.0284(6) 0.0327(6) -0.0048(5) -0.0149(7) -0.0063(6)
C5 0.024(3) 0.0253(10) 0.0277(15) -0.0001(9) -0.0047(18) -0.0015(17)
C24 0.023(2) 0.0252(5) 0.0347(17) -0.0004(9) -0.0040(14) -0.0026(15)
N5 0.0273(8) 0.0250(9) 0.0293(8) 0.0004(6) -0.0010(6) -0.0026(6)
C20 0.0367(14) 0.0268(10) 0.0357(12) -0.0036(8) -0.0056(10) -0.0012(9)
C21 0.0335(11) 0.0257(10) 0.0306(10) 0.0028(7) -0.0024(8) -0.0017(8)
C22 0.0373(17) 0.0266(16) 0.036(3) 0.0013(18) 0.0020(19) -0.0037(11)
C23 0.0260(9) 0.0275(9) 0.0314(10) -0.0004(7) -0.0026(7) -0.0012(7)
C1 0.0378(14) 0.0231(9) 0.0323(11) -0.0009(8) -0.0027(8) -0.0032(9)
C3 0.0498(16) 0.0237(10) 0.0300(12) -0.0030(8) -0.0030(10) -0.0017(9)
C2 0.0408(10) 0.0250(10) 0.0267(8) -0.0019(6) -0.0019(7) -0.0022(7)
C4 0.0330(9) 0.0232(7) 0.0306(8) 0.0007(6) -0.0003(6) -0.0022(6)
N1 0.0308(7) 0.0219(7) 0.0261(6) -0.0005(5) -0.0031(5) -0.0026(5)
C5A 0.024(3) 0.0253(10) 0.0277(15) -0.0001(9) -0.0047(18) -0.0015(17)
C24A 0.023(2) 0.0252(5) 0.0347(17) -0.0004(9) -0.0040(14) -0.0026(15)
C23A 0.0306(14) 0.0214(12) 0.0288(13) 0.0003(9) -0.0011(10) -0.0040(10)
C21A 0.047(2) 0.0281(15) 0.0299(15) -0.0027(11) 0.0044(15) -0.0055(15)
C22A 0.0406(17) 0.0297(15) 0.0256(13) 0.0007(11) 0.0010(11) -0.0068(12)
N5A 0.0326(13) 0.0262(13) 0.0280(12) 0.0022(9) -0.0018(9) -0.0073(10)
C20A 0.076(8) 0.023(3) 0.035(4) 0.001(2) -0.001(3) -0.014(4)
N1A 0.039(2) 0.0212(17) 0.0309(18) -0.0019(13) -0.0030(15) -0.0057(14)
C4A 0.031(2) 0.028(2) 0.034(2) -0.0034(16) 0.0000(16) -0.0066(16)
C2A 0.043(3) 0.023(2) 0.033(2) 0.0020(17) -0.0040(18) -0.0092(18)
C3A 0.043(4) 0.026(2) 0.041(4) 0.001(2) -0.010(3) -0.004(3)
C1A 0.071(6) 0.024(3) 0.039(4) -0.006(2) 0.015(3) -0.009(3)

loop_
_atom_type_symbol
_atom_type_description
_atom_type_scat_dispersion_real
_atom_type_scat_dispersion_imag
_atom_type_scat_source
C C 0.0030 0.0010 'International Tables Vol C Tables 4.2.6.8 and 6.1.1.4'
H H 0.0000 0.0000 'International Tables Vol C Tables 4.2.6.8 and 6.1.1.4'
N N 0.0060 0.0030 'International Tables Vol C Tables 4.2.6.8 and 6.1.1.4'
O O 0.0110 0.0060 'International Tables Vol C Tables 4.2.6.8 and 6.1.1.4'

loop_
_geom_angle_atom_site_label_1
_geom_angle_atom_site_label_2
_geom_angle_atom_site_label_3
_geom_angle
_geom_angle_site_symmetry_1
_geom_angle_site_symmetry_3
_geom_angle_publ_flag
C7 N3 C8 129.85(12) . . ?
C7 N3 H3 112.0(16) . . ?
C8 N3 H3 118.2(16) . . ?
C6 N2 C7 130.21(11) . . ?
C6 N2 H2 114.1(15) . . ?
C7 N2 H2 115.6(15) . . ?
C26 N7 C27 117.30(12) . . ?
C26 N8 C33 130.08(12) . . ?
C26 N8 H8 114.8(16) . . ?
C33 N8 H8 115.1(16) . . ?
C25 N6 C26 129.70(13) . . ?
C25 N6 H6 109.9(17) . . ?
C26 N6 H6 120.2(17) . . ?
C7 N4 C14 116.47(11) . . ?
N4 C7 N3 124.75(12) . . ?
N4 C7 N2 121.98(12) . . ?
N3 C7 N2 113.27(11) . . ?
C13 C8 N3 125.01(12) . . ?
C13 C8 C9 119.39(12) . . ?
N3 C8 C9 115.59(12) . . ?
N7 C26 N8 125.20(12) . . ?
N7 C26 N6 121.79(12) . . ?
N8 C26 N6 113.00(12) . . ?
C19 C14 C15 119.45(12) . . ?
C19 C14 N4 120.95(11) . . ?
C15 C14 N4 119.59(12) . . ?
C34 C33 C38 119.34(12) . . ?
C34 C33 N8 124.94(12) . . ?
C38 C33 N8 115.72(12) . . ?
O1 C6 N2 125.03(13) . . ?
O1 C6 C5 124.3(8) . . ?
N2 C6 C5 110.7(8) . . ?
O1 C6 C5A 119.4(11) . . ?
N2 C6 C5A 115.6(11) . . ?
C32 C27 C28 118.95(12) . . ?
C32 C27 N7 120.67(12) . . ?
C28 C27 N7 120.35(12) . . ?
C35 C34 C33 119.11(12) . . ?
C35 C34 H34 120.4 . . ?
C33 C34 H34 120.4 . . ?
C11 C12 C13 121.19(14) . . ?
C11 C12 H12 119.4 . . ?
C13 C12 H12 119.4 . . ?
C12 C13 C8 119.41(12) . . ?
C12 C13 H13 120.3 . . ?
C8 C13 H13 120.3 . . ?
C18 C19 C14 120.32(12) . . ?
C18 C19 H19 119.8 . . ?
C14 C19 H19 119.8 . . ?
C10 C9 C8 120.44(13) . . ?
C10 C9 H9 119.8 . . ?
C8 C9 H9 119.8 . . ?
C37 C38 C33 120.87(13) . . ?
C37 C38 H38 119.6 . . ?
C33 C38 H38 119.6 . . ?
C35 C36 C37 119.21(13) . . ?
C35 C36 H36 120.4 . . ?
C37 C36 H36 120.4 . . ?
C12 C11 C10 119.14(13) . . ?
C12 C11 H11 120.4 . . ?
C10 C11 H11 120.4 . . ?
C36 C35 C34 121.54(13) . . ?
C36 C35 H35 119.2 . . ?
C34 C35 H35 119.2 . . ?
C9 C10 C11 120.42(13) . . ?
C9 C10 H10 119.8 . . ?
C11 C10 H10 119.8 . . ?
C19 C18 C17 120.27(14) . . ?
C19 C18 H18 119.9 . . ?
C17 C18 H18 119.9 . . ?
C38 C37 C36 119.93(13) . . ?
C38 C37 H37 120.0 . . ?
C36 C37 H37 120.0 . . ?
C18 C17 C16 119.57(13) . . ?
C18 C17 H17 120.2 . . ?
C16 C17 H17 120.2 . . ?
C16 C15 C14 119.94(13) . . ?
C16 C15 H15 120.0 . . ?
C14 C15 H15 120.0 . . ?
O2 C25 N6 125.32(13) . . ?
O2 C25 C24 124.1(2) . . ?
N6 C25 C24 110.6(2) . . ?
O2 C25 C24A 116.1(7) . . ?
N6 C25 C24A 118.5(7) . . ?
C30 C29 C28 120.60(13) . . ?
C30 C29 H29 119.7 . . ?
C28 C29 H29 119.7 . . ?
C31 C30 C29 119.36(13) . . ?
C31 C30 H30 120.3 . . ?
C29 C30 H30 120.3 . . ?
C29 C28 C27 120.09(13) . . ?
C29 C28 H28 120.0 . . ?
C27 C28 H28 120.0 . . ?
C17 C16 C15 120.44(13) . . ?
C17 C16 H16 119.8 . . ?
C15 C16 H16 119.8 . . ?
C31 C32 C27 120.55(13) . . ?
C31 C32 H32 119.7 . . ?
C27 C32 H32 119.7 . . ?
C30 C31 C32 120.45(15) . . ?
C30 C31 H31 119.8 . . ?
C32 C31 H31 119.8 . . ?
N1 C5 C6 115.2(13) . . ?
N1 C5 C4 105.7(14) . . ?
C6 C5 C4 108.6(13) . . ?
N1 C5 H5 109.1 . . ?
C6 C5 H5 109.1 . . ?
C4 C5 H5 109.1 . . ?
C25 C24 N5 113.4(3) . . ?
C25 C24 C23 108.6(6) . . ?
N5 C24 C23 103.0(5) . . ?
C25 C24 H24 110.5 . . ?
N5 C24 H24 110.5 . . ?
C23 C24 H24 110.5 . . ?
C20 N5 C21 114.5(2) . . ?
C20 N5 C24 113.3(4) . . ?
C21 N5 C24 108.3(4) . . ?
N5 C20 H20A 109.5 . . ?
N5 C20 H20B 109.5 . . ?
H20A C20 H20B 109.5 . . ?
N5 C20 H20C 109.5 . . ?
H20A C20 H20C 109.5 . . ?
H20B C20 H20C 109.5 . . ?
N5 C21 C22 101.6(4) . . ?
N5 C21 H21A 111.4 . . ?
C22 C21 H21A 111.4 . . ?
N5 C21 H21B 111.4 . . ?
C22 C21 H21B 111.4 . . ?
H21A C21 H21B 109.3 . . ?
C21 C22 C23 102.6(6) . . ?
C21 C22 H22A 111.3 . . ?
C23 C22 H22A 111.3 . . ?
C21 C22 H22B 111.3 . . ?
C23 C22 H22B 111.3 . . ?
H22A C22 H22B 109.2 . . ?
C22 C23 C24 105.7(5) . . ?
C22 C23 H23A 110.6 . . ?
C24 C23 H23A 110.6 . . ?
C22 C23 H23B 110.6 . . ?
C24 C23 H23B 110.6 . . ?
H23A C23 H23B 108.7 . . ?
N1 C1 H1A 109.5 . . ?
N1 C1 H1B 109.5 . . ?
H1A C1 H1B 109.5 . . ?
N1 C1 H1C 109.5 . . ?
H1A C1 H1C 109.5 . . ?
H1B C1 H1C 109.5 . . ?
C2 C3 C4 102.8(2) . . ?
C2 C3 H3A 111.2 . . ?
C4 C3 H3A 111.2 . . ?
C2 C3 H3B 111.2 . . ?
C4 C3 H3B 111.2 . . ?
H3A C3 H3B 109.1 . . ?
N1 C2 C3 102.30(18) . . ?
N1 C2 H2A 111.3 . . ?
C3 C2 H2A 111.3 . . ?
N1 C2 H2B 111.3 . . ?
C3 C2 H2B 111.3 . . ?
H2A C2 H2B 109.2 . . ?
C3 C4 C5 103.0(8) . . ?
C3 C4 H4A 111.2 . . ?
C5 C4 H4A 111.2 . . ?
C3 C4 H4B 111.2 . . ?
C5 C4 H4B 111.2 . . ?
H4A C4 H4B 109.1 . . ?
C5 N1 C1 113.2(9) . . ?
C5 N1 C2 109.0(9) . . ?
C1 N1 C2 113.75(19) . . ?
N1A C5A C6 107.5(18) . . ?
N1A C5A C4A 100.3(17) . . ?
C6 C5A C4A 104.8(18) . . ?
N1A C5A H5A 114.3 . . ?
C6 C5A H5A 114.3 . . ?
C4A C5A H5A 114.3 . . ?
N5A C24A C23A 106.4(15) . . ?
N5A C24A C25 105.5(11) . . ?
C23A C24A C25 104.7(14) . . ?
N5A C24A H24A 113.2 . . ?
C23A C24A H24A 113.2 . . ?
C25 C24A H24A 113.2 . . ?
C21A C23A C24A 104.3(8) . . ?
C21A C23A H23C 110.9 . . ?
C24A C23A H23C 110.9 . . ?
C21A C23A H23D 110.9 . . ?
C24A C23A H23D 110.9 . . ?
H23C C23A H23D 108.9 . . ?
C23A C21A C22A 103.0(3) . . ?
C23A C21A H21C 111.2 . . ?
C22A C21A H21C 111.2 . . ?
C23A C21A H21D 111.2 . . ?
C22A C21A H21D 111.2 . . ?
H21C C21A H21D 109.1 . . ?
N5A C22A C21A 102.6(3) . . ?
N5A C22A H22C 111.2 . . ?
C21A C22A H22C 111.2 . . ?
N5A C22A H22D 111.2 . . ?
C21A C22A H22D 111.2 . . ?
H22C C22A H22D 109.2 . . ?
C22A N5A C24A 107.2(10) . . ?
C22A N5A C20A 113.8(6) . . ?
C24A N5A C20A 111.1(11) . . ?
N5A C20A H20D 109.5 . . ?
N5A C20A H20E 109.5 . . ?
H20D C20A H20E 109.5 . . ?
N5A C20A H20F 109.5 . . ?
H20D C20A H20F 109.5 . . ?
H20E C20A H20F 109.5 . . ?
C1A N1A C2A 114.1(5) . . ?
C1A N1A C5A 108.3(12) . . ?
C2A N1A C5A 107.4(13) . . ?
C3A C4A C5A 106.2(12) . . ?
C3A C4A H4A1 110.5 . . ?
C5A C4A H4A1 110.5 . . ?
C3A C4A H4A2 110.5 . . ?
C5A C4A H4A2 110.5 . . ?
H4A1 C4A H4A2 108.7 . . ?
N1A C2A C3A 102.9(5) . . ?
N1A C2A H2A1 111.2 . . ?
C3A C2A H2A1 111.2 . . ?
N1A C2A H2A2 111.2 . . ?
C3A C2A H2A2 111.2 . . ?
H2A1 C2A H2A2 109.1 . . ?
C2A C3A C4A 103.3(5) . . ?
C2A C3A H3A1 111.1 . . ?
C4A C3A H3A1 111.1 . . ?
C2A C3A H3A2 111.1 . . ?
C4A C3A H3A2 111.1 . . ?
H3A1 C3A H3A2 109.1 . . ?
N1A C1A H1A1 109.5 . . ?
N1A C1A H1A2 109.5 . . ?
H1A1 C1A H1A2 109.5 . . ?
N1A C1A H1A3 109.5 . . ?
H1A1 C1A H1A3 109.5 . . ?
H1A2 C1A H1A3 109.5 . . ?

loop_
_geom_bond_atom_site_label_1
_geom_bond_atom_site_label_2
_geom_bond_distance
_geom_bond_site_symmetry_2
_geom_bond_publ_flag
O1 C6 1.2314(17) . ?
O2 C25 1.2341(19) . ?
N3 C7 1.3679(16) . ?
N3 C8 1.4022(18) . ?
N3 H3 0.80(2) . ?
N2 C6 1.3664(18) . ?
N2 C7 1.4097(18) . ?
N2 H2 0.83(2) . ?
N7 C26 1.2880(18) . ?
N7 C27 1.4212(17) . ?
N8 C26 1.3679(17) . ?
N8 C33 1.4069(18) . ?
N8 H8 0.77(2) . ?
N6 C25 1.3645(19) . ?
N6 C26 1.4116(18) . ?
N6 H6 0.84(2) . ?
N4 C7 1.2897(17) . ?
N4 C14 1.4251(16) . ?
C8 C13 1.4001(19) . ?
C8 C9 1.4093(18) . ?
C14 C19 1.400(2) . ?
C14 C15 1.4046(18) . ?
C33 C34 1.3994(19) . ?
C33 C38 1.4055(19) . ?
C6 C5 1.50(2) . ?
C6 C5A 1.55(3) . ?
C27 C32 1.400(2) . ?
C27 C28 1.4032(18) . ?
C34 C35 1.3992(19) . ?
C34 H34 0.9500 . ?
C12 C11 1.396(2) . ?
C12 C13 1.3991(19) . ?
C12 H12 0.9500 . ?
C13 H13 0.9500 . ?
C19 C18 1.3968(19) . ?
C19 H19 0.9500 . ?
C9 C10 1.389(2) . ?
C9 H9 0.9500 . ?
C38 C37 1.3898(19) . ?
C38 H38 0.9500 . ?
C36 C35 1.391(2) . ?
C36 C37 1.397(2) . ?
C36 H36 0.9500 . ?
C11 C10 1.396(2) . ?
C11 H11 0.9500 . ?
C35 H35 0.9500 . ?
C10 H10 0.9500 . ?
C18 C17 1.397(2) . ?
C18 H18 0.9500 . ?
C37 H37 0.9500 . ?
C17 C16 1.398(2) . ?
C17 H17 0.9500 . ?
C15 C16 1.3986(19) . ?
C15 H15 0.9500 . ?
C25 C24 1.509(9) . ?
C25 C24A 1.58(2) . ?
C29 C30 1.396(2) . ?
C29 C28 1.3977(19) . ?
C29 H29 0.9500 . ?
C30 C31 1.389(2) . ?
C30 H30 0.9500 . ?
C28 H28 0.9500 . ?
C16 H16 0.9500 . ?
C32 C31 1.396(2) . ?
C32 H32 0.9500 . ?
C31 H31 0.9500 . ?
C5 N1 1.42(2) . ?
C5 C4 1.60(2) . ?
C5 H5 1.0000 . ?
C24 N5 1.509(7) . ?
C24 C23 1.562(9) . ?
C24 H24 1.0000 . ?
N5 C20 1.457(3) . ?
N5 C21 1.470(3) . ?
C20 H20A 0.9800 . ?
C20 H20B 0.9800 . ?
C20 H20C 0.9800 . ?
C21 C22 1.527(10) . ?
C21 H21A 0.9900 . ?
C21 H21B 0.9900 . ?
C22 C23 1.549(9) . ?
C22 H22A 0.9900 . ?
C22 H22B 0.9900 . ?
C23 H23A 0.9900 . ?
C23 H23B 0.9900 . ?
C1 N1 1.464(3) . ?
C1 H1A 0.9800 . ?
C1 H1B 0.9800 . ?
C1 H1C 0.9800 . ?
C3 C2 1.527(4) . ?
C3 C4 1.538(4) . ?
C3 H3A 0.9900 . ?
C3 H3B 0.9900 . ?
C2 N1 1.469(3) . ?
C2 H2A 0.9900 . ?
C2 H2B 0.9900 . ?
C4 H4A 0.9900 . ?
C4 H4B 0.9900 . ?
C5A N1A 1.50(3) . ?
C5A C4A 1.63(3) . ?
C5A H5A 1.0000 . ?
C24A N5A 1.46(2) . ?
C24A C23A 1.55(2) . ?
C24A H24A 1.0000 . ?
C23A C21A 1.536(5) . ?
C23A H23C 0.9900 . ?
C23A H23D 0.9900 . ?
C21A C22A 1.537(5) . ?
C21A H21C 0.9900 . ?
C21A H21D 0.9900 . ?
C22A N5A 1.462(5) . ?
C22A H22C 0.9900 . ?
C22A H22D 0.9900 . ?
N5A C20A 1.471(15) . ?
C20A H20D 0.9800 . ?
C20A H20E 0.9800 . ?
C20A H20F 0.9800 . ?
N1A C1A 1.463(9) . ?
N1A C2A 1.479(7) . ?
C4A C3A 1.549(9) . ?
C4A H4A1 0.9900 . ?
C4A H4A2 0.9900 . ?
C2A C3A 1.507(11) . ?
C2A H2A1 0.9900 . ?
C2A H2A2 0.9900 . ?
C3A H3A1 0.9900 . ?
C3A H3A2 0.9900 . ?
C1A H1A1 0.9800 . ?
C1A H1A2 0.9800 . ?
C1A H1A3 0.9800 . ?
